data_7050940
loop_
_publ_author_name
'Petr \<St\<epni\<cka'
'Ivana C\'isa\<rov\'a'

_publ_section_title
;
 Hydrogen bonding and self-assembly in the crystal structures of
 ferrocenylmethanol derivatives having different phosphorus
 substituents on the ferrocene unit
;
_journal_issue 10
_journal_name_full 'New J. Chem.'
_journal_page_first 1389
_journal_page_last 1396
_journal_paper_doi 10.1039/b204655p
_journal_volume 26
_journal_year 2002
_chemical_formula_sum 'C25 H23 Fe O2 P'
_chemical_formula_weight 442.25
_chemical_name_systematic
; 
rac-[2-(diphenylphosphino)ferrocenyl]methyl acetate 
;
_space_group_IT_number 2
_symmetry_cell_setting triclinic
_symmetry_space_group_name_Hall '-P 1'
_symmetry_space_group_name_H-M 'P -1'
_atom_sites_solution_hydrogens geom
_atom_sites_solution_primary direct
_atom_sites_solution_secondary difmap
_audit_creation_method SHELXL-97
_cell_angle_alpha 87.570(1)
_cell_angle_beta 66.034(1)
_cell_angle_gamma 71.624(1)
_cell_formula_units_Z 2
_cell_length_a 10.2946(2)
_cell_length_b 10.9414(2)
_cell_length_c 10.9792(2)
_cell_measurement_reflns_used 9409
_cell_measurement_temperature 150
_cell_measurement_theta_max 27.5
_cell_measurement_theta_min 1.0
_cell_volume 1067.18(4)
_computing_cell_refinement 'HKL Scalepack (Otwinowski & Minor 1997)'
_computing_data_collection 'COLLECT (Nonius BV, 1997-2000)'
_computing_data_reduction 'HKL Denzo and Scalepack (Otwinowski & Minor 1997)'
_computing_structure_refinement 'SHELXL-97 (Sheldrick, 1997)'
_computing_structure_solution 'SIR-92 (Giacovazzo, 1994)'
_diffrn_ambient_temperature 150
_diffrn_detector_area_resol_mean 0.110
_diffrn_measured_fraction_theta_full 0.988
_diffrn_measured_fraction_theta_max 0.988
_diffrn_measurement_device_type 'Nonius KappaCCD'
_diffrn_measurement_method
;
CCD
(265 rotation scans, rotation 2.0\% \w and 100 exposure per frame;
17086 integrated diffractions)
;
_diffrn_radiation_monochromator graphite
_diffrn_radiation_source 'fine-focus sealed tube'
_diffrn_radiation_type MoK\a
_diffrn_radiation_wavelength 0.71073
_diffrn_reflns_av_R_equivalents 0.0173
_diffrn_reflns_av_sigmaI/netI 0.0309
_diffrn_reflns_limit_h_max 13
_diffrn_reflns_limit_h_min 0
_diffrn_reflns_limit_k_max 14
_diffrn_reflns_limit_k_min -13
_diffrn_reflns_limit_l_max 14
_diffrn_reflns_limit_l_min -13
_diffrn_reflns_number 7535
_diffrn_reflns_theta_full 27.51
_diffrn_reflns_theta_max 27.51
_diffrn_reflns_theta_min 3.40
_exptl_absorpt_coefficient_mu 0.800
_exptl_absorpt_correction_type none
_exptl_crystal_colour orange
_exptl_crystal_density_diffrn 1.376
_exptl_crystal_density_method 'not measured'
_exptl_crystal_description plate
_exptl_crystal_F_000 460
_exptl_crystal_size_max 0.50
_exptl_crystal_size_mid 0.40
_exptl_crystal_size_min 0.15
_refine_diff_density_max 0.375
_refine_diff_density_min -0.303
_refine_diff_density_rms 0.047
_refine_ls_extinction_method none
_refine_ls_goodness_of_fit_ref 1.057
_refine_ls_hydrogen_treatment mixed
_refine_ls_matrix_type full
_refine_ls_number_parameters 262
_refine_ls_number_reflns 4849
_refine_ls_number_restraints 0
_refine_ls_restrained_S_all 1.057
_refine_ls_R_factor_all 0.0330
_refine_ls_R_factor_gt 0.0290
_refine_ls_shift/su_max 0.001
_refine_ls_shift/su_mean 0.000
_refine_ls_structure_factor_coef Fsqd
_refine_ls_weighting_details
;
calc w=1/[\s^2^(Fo^2^)+(0.0309P)^2^+0.4070P] where 
P=(Fo^2^+2Fc^2^)/3
;
_refine_ls_weighting_scheme calc
_refine_ls_wR_factor_gt 0.0736
_refine_ls_wR_factor_ref 0.0760
_reflns_number_gt 4399
_reflns_number_total 4849
_reflns_threshold_expression >2sigma(I)
_cod_data_source_file b204655p.txt
_cod_data_source_block ps661
_cod_original_cell_volume 1067.18(3)
_cod_original_sg_symbol_H-M P-1
_cod_database_code 7050940

loop_
_symmetry_equiv_pos_as_xyz
'x, y, z'
'-x, -y, -z'

loop_
_atom_site_label
_atom_site_type_symbol
_atom_site_fract_x
_atom_site_fract_y
_atom_site_fract_z
_atom_site_U_iso_or_equiv
_atom_site_adp_type
_atom_site_occupancy
_atom_site_symmetry_multiplicity
_atom_site_calc_flag
_atom_site_refinement_flags
_atom_site_disorder_assembly
_atom_site_disorder_group
Fe Fe 0.61423(2) 0.778907(19) 0.112137(19) 0.02538(7) Uani 1 1 d . . .
O1 O 0.28918(12) 0.70924(10) 0.48471(10) 0.0317(2) Uani 1 1 d . . .
O2 O 0.30432(14) 0.50291(11) 0.51370(14) 0.0500(3) Uani 1 1 d . . .
P P 0.30596(4) 0.69754(3) 0.14888(4) 0.02385(9) Uani 1 1 d . . .
C1 C 0.44810(15) 0.77810(13) 0.29255(13) 0.0247(3) Uani 1 1 d . . .
C2 C 0.38950(15) 0.80329(13) 0.19145(13) 0.0228(3) Uani 1 1 d . . .
C3 C 0.41551(15) 0.91851(13) 0.13608(14) 0.0250(3) Uani 1 1 d . . .
H3 H 0.3895 0.9573 0.0685 0.030 Uiso 1 1 calc R . .
C4 C 0.48789(16) 0.96375(14) 0.20189(15) 0.0281(3) Uani 1 1 d . . .
H4 H 0.5176 1.0369 0.1846 0.034 Uiso 1 1 calc R . .
C5 C 0.50701(16) 0.87798(14) 0.29860(14) 0.0288(3) Uani 1 1 d . . .
H5 H 0.5506 0.8858 0.3561 0.035 Uiso 1 1 calc R . .
C6 C 0.7884(2) 0.60964(18) 0.0764(2) 0.0523(5) Uani 1 1 d . . .
H6 H 0.7941 0.5472 0.1359 0.063 Uiso 1 1 calc R . .
C7 C 0.7261(2) 0.61433(17) -0.01770(19) 0.0465(5) Uani 1 1 d . . .
H7 H 0.6835 0.5556 -0.0311 0.056 Uiso 1 1 calc R . .
C8 C 0.74002(19) 0.72410(17) -0.08789(16) 0.0410(4) Uani 1 1 d . . .
H8 H 0.7082 0.7505 -0.1557 0.049 Uiso 1 1 calc R . .
C9 C 0.81094(18) 0.78649(17) -0.03654(18) 0.0415(4) Uani 1 1 d . . .
H9 H 0.8340 0.8613 -0.0649 0.050 Uiso 1 1 calc R . .
C10 C 0.84054(19) 0.7164(2) 0.06432(19) 0.0475(4) Uani 1 1 d . . .
H10 H 0.8865 0.7366 0.1146 0.057 Uiso 1 1 calc R . .
C11 C 0.44029(17) 0.66849(14) 0.37672(14) 0.0294(3) Uani 1 1 d . . .
H11A H 0.4573 0.5912 0.3244 0.035 Uiso 1 1 calc R . .
H11B H 0.5155 0.6502 0.4128 0.035 Uiso 1 1 calc R . .
C12 C 0.23452(18) 0.61607(15) 0.54310(16) 0.0327(3) Uani 1 1 d . . .
C13 C 0.0788(2) 0.67127(19) 0.6486(2) 0.0512(5) Uani 1 1 d . . .
H13A H 0.0424 0.6022 0.6888 0.077 Uiso 1 1 calc R . .
H13B H 0.0145 0.7229 0.6091 0.077 Uiso 1 1 calc R . .
H13C H 0.0791 0.7243 0.7159 0.077 Uiso 1 1 calc R . .
C14 C 0.10829(16) 0.76604(13) 0.26910(14) 0.0250(3) Uani 1 1 d . . .
C15 C 0.02256(18) 0.68328(16) 0.30413(17) 0.0355(3) Uani 1 1 d . . .
H15 H 0.0654 0.5988 0.2635 0.043 Uiso 1 1 calc R . .
C16 C -0.12534(19) 0.72473(17) 0.39836(18) 0.0441(4) Uani 1 1 d . . .
H16 H -0.1814 0.6687 0.4197 0.053 Uiso 1 1 calc R . .
C17 C -0.18955(18) 0.84949(17) 0.46062(16) 0.0390(4) Uani 1 1 d . . .
H17 H -0.2886 0.8772 0.5244 0.047 Uiso 1 1 calc R . .
C18 C -0.10650(17) 0.93307(15) 0.42808(15) 0.0334(3) Uani 1 1 d . . .
H18 H -0.1498 1.0171 0.4698 0.040 Uiso 1 1 calc R . .
C19 C 0.04183(17) 0.89163(14) 0.33299(15) 0.0290(3) Uani 1 1 d . . .
H19 H 0.0972 0.9482 0.3118 0.035 Uiso 1 1 calc R . .
C20 C 0.30319(16) 0.75469(13) -0.01027(14) 0.0259(3) Uani 1 1 d . . .
C21 C 0.41363(19) 0.67901(15) -0.12792(16) 0.0358(4) Uani 1 1 d . . .
H21 H 0.4821 0.6019 -0.1229 0.043 Uiso 1 1 calc R . .
C22 C 0.4222(2) 0.71779(16) -0.25252(16) 0.0418(4) Uani 1 1 d . . .
H22 H 0.4971 0.6671 -0.3301 0.050 Uiso 1 1 calc R . .
C23 C 0.3201(2) 0.83124(16) -0.26151(16) 0.0372(4) Uani 1 1 d . . .
H23 H 0.3257 0.8567 -0.3449 0.045 Uiso 1 1 calc R . .
C24 C 0.20935(18) 0.90683(16) -0.14577(17) 0.0363(4) Uani 1 1 d . . .
H24 H 0.1408 0.9836 -0.1515 0.044 Uiso 1 1 calc R . .
C25 C 0.20027(16) 0.86848(15) -0.02116(15) 0.0309(3) Uani 1 1 d . . .
H25 H 0.1246 0.9193 0.0560 0.037 Uiso 1 1 calc R . .

loop_
_atom_site_aniso_label
_atom_site_aniso_U_11
_atom_site_aniso_U_22
_atom_site_aniso_U_33
_atom_site_aniso_U_23
_atom_site_aniso_U_13
_atom_site_aniso_U_12
Fe 0.02166(12) 0.02671(12) 0.02303(12) -0.00115(8) -0.00534(9) -0.00652(8)
O1 0.0355(6) 0.0267(5) 0.0214(5) 0.0021(4) -0.0029(4) -0.0073(4)
O2 0.0393(7) 0.0295(6) 0.0651(9) 0.0075(6) -0.0078(6) -0.0095(5)
P 0.02486(19) 0.02139(17) 0.02337(18) -0.00057(13) -0.00819(14) -0.00709(14)
C1 0.0225(7) 0.0275(7) 0.0201(6) 0.0006(5) -0.0065(5) -0.0060(5)
C2 0.0212(6) 0.0225(6) 0.0216(6) 0.0007(5) -0.0064(5) -0.0063(5)
C3 0.0243(7) 0.0234(6) 0.0241(7) 0.0026(5) -0.0073(6) -0.0072(5)
C4 0.0254(7) 0.0259(7) 0.0287(7) -0.0029(5) -0.0056(6) -0.0096(6)
C5 0.0255(7) 0.0334(8) 0.0249(7) -0.0054(6) -0.0084(6) -0.0079(6)
C6 0.0349(10) 0.0411(10) 0.0515(11) 0.0055(8) -0.0045(8) 0.0075(8)
C7 0.0337(9) 0.0338(9) 0.0522(11) -0.0171(8) 0.0001(8) -0.0067(7)
C8 0.0311(8) 0.0498(10) 0.0264(8) -0.0093(7) -0.0004(7) -0.0066(7)
C9 0.0263(8) 0.0429(9) 0.0395(9) -0.0045(7) 0.0030(7) -0.0119(7)
C10 0.0233(8) 0.0612(12) 0.0470(10) -0.0093(9) -0.0103(7) -0.0031(8)
C11 0.0277(7) 0.0307(7) 0.0225(7) 0.0032(6) -0.0075(6) -0.0040(6)
C12 0.0322(8) 0.0333(8) 0.0310(8) 0.0061(6) -0.0120(6) -0.0104(6)
C13 0.0401(10) 0.0457(10) 0.0462(11) 0.0066(8) 0.0008(8) -0.0114(8)
C14 0.0255(7) 0.0266(7) 0.0224(7) 0.0007(5) -0.0093(6) -0.0086(5)
C15 0.0326(8) 0.0325(8) 0.0371(9) -0.0042(6) -0.0072(7) -0.0138(6)
C16 0.0343(9) 0.0488(10) 0.0469(10) 0.0014(8) -0.0077(8) -0.0225(8)
C17 0.0253(8) 0.0526(10) 0.0307(8) -0.0029(7) -0.0055(6) -0.0091(7)
C18 0.0312(8) 0.0338(8) 0.0291(8) -0.0053(6) -0.0123(6) -0.0017(6)
C19 0.0296(8) 0.0278(7) 0.0292(7) 0.0001(6) -0.0121(6) -0.0086(6)
C20 0.0281(7) 0.0266(7) 0.0250(7) -0.0008(5) -0.0113(6) -0.0105(6)
C21 0.0444(9) 0.0265(7) 0.0287(8) -0.0039(6) -0.0134(7) -0.0030(6)
C22 0.0531(11) 0.0372(9) 0.0258(8) -0.0073(6) -0.0119(7) -0.0075(8)
C23 0.0479(10) 0.0436(9) 0.0281(8) 0.0036(7) -0.0214(7) -0.0175(8)
C24 0.0311(8) 0.0417(9) 0.0385(9) 0.0048(7) -0.0203(7) -0.0072(7)
C25 0.0239(7) 0.0362(8) 0.0289(8) -0.0017(6) -0.0100(6) -0.0055(6)

loop_
_atom_type_symbol
_atom_type_description
_atom_type_scat_dispersion_real
_atom_type_scat_dispersion_imag
_atom_type_scat_source
C C 0.0033 0.0016 'International Tables Vol C Tables 4.2.6.8 and 6.1.1.4'
H H 0.0000 0.0000 'International Tables Vol C Tables 4.2.6.8 and 6.1.1.4'
Fe Fe 0.3463 0.8444 'International Tables Vol C Tables 4.2.6.8 and 6.1.1.4'
O O 0.0106 0.0060 'International Tables Vol C Tables 4.2.6.8 and 6.1.1.4'
P P 0.1023 0.0942 'International Tables Vol C Tables 4.2.6.8 and 6.1.1.4'

loop_
_geom_angle_atom_site_label_1
_geom_angle_atom_site_label_2
_geom_angle_atom_site_label_3
_geom_angle
_geom_angle_site_symmetry_1
_geom_angle_site_symmetry_3
_geom_angle_publ_flag
C1 Fe C8 154.09(7) . . ?
C1 Fe C2 41.57(5) . . ?
C8 Fe C2 119.37(6) . . ?
C1 Fe C7 119.57(7) . . ?
C8 Fe C7 40.47(8) . . ?
C2 Fe C7 108.30(7) . . ?
C1 Fe C9 163.73(7) . . ?
C8 Fe C9 40.47(7) . . ?
C2 Fe C9 153.50(7) . . ?
C7 Fe C9 67.88(7) . . ?
C1 Fe C5 40.90(6) . . ?
C8 Fe C5 164.03(7) . . ?
C2 Fe C5 69.10(6) . . ?
C7 Fe C5 153.67(8) . . ?
C9 Fe C5 126.30(7) . . ?
C1 Fe C6 107.88(7) . . ?
C8 Fe C6 67.87(8) . . ?
C2 Fe C6 127.57(7) . . ?
C7 Fe C6 40.36(9) . . ?
C9 Fe C6 67.58(8) . . ?
C5 Fe C6 119.23(8) . . ?
C1 Fe C10 126.56(7) . . ?
C8 Fe C10 67.79(8) . . ?
C2 Fe C10 165.09(7) . . ?
C7 Fe C10 67.85(8) . . ?
C9 Fe C10 40.01(8) . . ?
C5 Fe C10 107.55(7) . . ?
C6 Fe C10 40.31(8) . . ?
C1 Fe C3 69.04(5) . . ?
C8 Fe C3 108.32(7) . . ?
C2 Fe C3 40.88(5) . . ?
C7 Fe C3 127.78(7) . . ?
C9 Fe C3 119.32(7) . . ?
C5 Fe C3 68.38(6) . . ?
C6 Fe C3 165.49(8) . . ?
C10 Fe C3 152.78(7) . . ?
C1 Fe C4 68.73(6) . . ?
C8 Fe C4 126.98(7) . . ?
C2 Fe C4 68.75(5) . . ?
C7 Fe C4 164.93(8) . . ?
C9 Fe C4 107.75(6) . . ?
C5 Fe C4 40.52(6) . . ?
C6 Fe C4 152.95(8) . . ?
C10 Fe C4 118.79(7) . . ?
C3 Fe C4 40.51(6) . . ?
C12 O1 C11 117.06(11) . . ?
C2 P C20 101.18(6) . . ?
C2 P C14 101.23(6) . . ?
C20 P C14 103.31(6) . . ?
C5 C1 C2 107.98(12) . . ?
C5 C1 C11 127.65(13) . . ?
C2 C1 C11 124.34(13) . . ?
C5 C1 Fe 70.28(8) . . ?
C2 C1 Fe 69.87(8) . . ?
C11 C1 Fe 127.17(10) . . ?
C3 C2 C1 107.06(12) . . ?
C3 C2 P 130.25(11) . . ?
C1 C2 P 122.67(10) . . ?
C3 C2 Fe 69.91(8) . . ?
C1 C2 Fe 68.57(8) . . ?
P C2 Fe 125.09(7) . . ?
C4 C3 C2 108.41(12) . . ?
C4 C3 Fe 69.82(8) . . ?
C2 C3 Fe 69.21(8) . . ?
C4 C3 H3 125.8 . . ?
C2 C3 H3 125.8 . . ?
Fe C3 H3 126.8 . . ?
C5 C4 C3 108.25(12) . . ?
C5 C4 Fe 69.38(8) . . ?
C3 C4 Fe 69.67(8) . . ?
C5 C4 H4 125.9 . . ?
C3 C4 H4 125.9 . . ?
Fe C4 H4 126.7 . . ?
C4 C5 C1 108.29(13) . . ?
C4 C5 Fe 70.11(8) . . ?
C1 C5 Fe 68.83(8) . . ?
C4 C5 H5 125.9 . . ?
C1 C5 H5 125.9 . . ?
Fe C5 H5 126.8 . . ?
C7 C6 C10 108.03(17) . . ?
C7 C6 Fe 69.66(10) . . ?
C10 C6 Fe 69.92(10) . . ?
C7 C6 H6 126.0 . . ?
C10 C6 H6 126.0 . . ?
Fe C6 H6 126.0 . . ?
C6 C7 C8 107.86(17) . . ?
C6 C7 Fe 69.98(10) . . ?
C8 C7 Fe 69.71(9) . . ?
C6 C7 H7 126.1 . . ?
C8 C7 H7 126.1 . . ?
Fe C7 H7 125.8 . . ?
C7 C8 C9 107.71(17) . . ?
C7 C8 Fe 69.82(10) . . ?
C9 C8 Fe 69.86(9) . . ?
C7 C8 H8 126.1 . . ?
C9 C8 H8 126.1 . . ?
Fe C8 H8 125.8 . . ?
C10 C9 C8 108.37(16) . . ?
C10 C9 Fe 70.20(10) . . ?
C8 C9 Fe 69.67(9) . . ?
C10 C9 H9 125.8 . . ?
C8 C9 H9 125.8 . . ?
Fe C9 H9 125.9 . . ?
C9 C10 C6 108.03(18) . . ?
C9 C10 Fe 69.79(10) . . ?
C6 C10 Fe 69.77(10) . . ?
C9 C10 H10 126.0 . . ?
C6 C10 H10 126.0 . . ?
Fe C10 H10 126.0 . . ?
O1 C11 C1 105.99(11) . . ?
O1 C11 H11A 110.5 . . ?
C1 C11 H11A 110.5 . . ?
O1 C11 H11B 110.5 . . ?
C1 C11 H11B 110.5 . . ?
H11A C11 H11B 108.7 . . ?
O2 C12 O1 123.40(15) . . ?
O2 C12 C13 125.31(15) . . ?
O1 C12 C13 111.28(14) . . ?
C12 C13 H13A 109.5 . . ?
C12 C13 H13B 109.5 . . ?
H13A C13 H13B 109.5 . . ?
C12 C13 H13C 109.5 . . ?
H13A C13 H13C 109.5 . . ?
H13B C13 H13C 109.5 . . ?
C15 C14 C19 118.23(13) . . ?
C15 C14 P 117.07(11) . . ?
C19 C14 P 124.58(11) . . ?
C16 C15 C14 121.12(15) . . ?
C16 C15 H15 119.4 . . ?
C14 C15 H15 119.4 . . ?
C17 C16 C15 119.93(15) . . ?
C17 C16 H16 120.0 . . ?
C15 C16 H16 120.0 . . ?
C16 C17 C18 119.99(15) . . ?
C16 C17 H17 120.0 . . ?
C18 C17 H17 120.0 . . ?
C17 C18 C19 120.07(14) . . ?
C17 C18 H18 120.0 . . ?
C19 C18 H18 120.0 . . ?
C18 C19 C14 120.65(14) . . ?
C18 C19 H19 119.7 . . ?
C14 C19 H19 119.7 . . ?
C25 C20 C21 118.23(14) . . ?
C25 C20 P 124.57(11) . . ?
C21 C20 P 117.19(11) . . ?
C22 C21 C20 120.70(15) . . ?
C22 C21 H21 119.6 . . ?
C20 C21 H21 119.6 . . ?
C23 C22 C21 120.31(15) . . ?
C23 C22 H22 119.8 . . ?
C21 C22 H22 119.8 . . ?
C22 C23 C24 119.66(15) . . ?
C22 C23 H23 120.2 . . ?
C24 C23 H23 120.2 . . ?
C23 C24 C25 120.24(15) . . ?
C23 C24 H24 119.9 . . ?
C25 C24 H24 119.9 . . ?
C24 C25 C20 120.85(14) . . ?
C24 C25 H25 119.6 . . ?
C20 C25 H25 119.6 . . ?

loop_
_geom_bond_atom_site_label_1
_geom_bond_atom_site_label_2
_geom_bond_distance
_geom_bond_site_symmetry_2
_geom_bond_publ_flag
Fe C1 2.0259(14) . ?
Fe C8 2.0424(16) . ?
Fe C2 2.0435(14) . ?
Fe C7 2.0439(16) . ?
Fe C9 2.0448(16) . ?
Fe C5 2.0451(14) . ?
Fe C6 2.0481(17) . ?
Fe C10 2.0502(17) . ?
Fe C3 2.0529(14) . ?
Fe C4 2.0548(14) . ?
O1 C12 1.3342(18) . ?
O1 C11 1.4607(17) . ?
O2 C12 1.1991(19) . ?
P C2 1.8157(14) . ?
P C20 1.8389(15) . ?
P C14 1.8399(14) . ?
C1 C5 1.422(2) . ?
C1 C2 1.4440(19) . ?
C1 C11 1.4850(19) . ?
C2 C3 1.4305(19) . ?
C3 C4 1.422(2) . ?
C3 H3 0.9300 . ?
C4 C5 1.420(2) . ?
C4 H4 0.9300 . ?
C5 H5 0.9300 . ?
C6 C7 1.412(3) . ?
C6 C10 1.412(3) . ?
C6 H6 0.9300 . ?
C7 C8 1.413(3) . ?
C7 H7 0.9300 . ?
C8 C9 1.414(3) . ?
C8 H8 0.9300 . ?
C9 C10 1.401(3) . ?
C9 H9 0.9300 . ?
C10 H10 0.9300 . ?
C11 H11A 0.9700 . ?
C11 H11B 0.9700 . ?
C12 C13 1.489(2) . ?
C13 H13A 0.9600 . ?
C13 H13B 0.9600 . ?
C13 H13C 0.9600 . ?
C14 C15 1.395(2) . ?
C14 C19 1.396(2) . ?
C15 C16 1.385(2) . ?
C15 H15 0.9300 . ?
C16 C17 1.382(2) . ?
C16 H16 0.9300 . ?
C17 C18 1.383(2) . ?
C17 H17 0.9300 . ?
C18 C19 1.391(2) . ?
C18 H18 0.9300 . ?
C19 H19 0.9300 . ?
C20 C25 1.395(2) . ?
C20 C21 1.397(2) . ?
C21 C22 1.391(2) . ?
C21 H21 0.9300 . ?
C22 C23 1.381(2) . ?
C22 H22 0.9300 . ?
C23 C24 1.384(2) . ?
C23 H23 0.9300 . ?
C24 C25 1.389(2) . ?
C24 H24 0.9300 . ?
C25 H25 0.9300 . ?
